data_1526703
loop_
_publ_author_name
'Stus', N.V.'
'Lisnyak, V.V.'
'Slobodyanik, N.S.'

_publ_section_title
;
 Crystal structure of a new monophosphate tungsten(V) bronze with
 hexagonal tunnels Na4 (W O3)8 (P O2)4
;
_journal_name_full 'Journal of Alloys Compd.'
_journal_page_first 73
_journal_page_last 77
_journal_volume 325
_journal_year 2001
_chemical_formula_sum 'Na O8 P W2'
_chemical_name_systematic 'Na ((W O3)2 (P O2))'
_space_group_IT_number 11
_symmetry_space_group_name_Hall '-P 2yb'
_symmetry_space_group_name_H-M 'P 1 21/m 1'
_cell_angle_alpha 90
_cell_angle_beta 99.5898
_cell_angle_gamma 90
_cell_formula_units_Z 2
_cell_length_a 6.6065
_cell_length_b 5.2711
_cell_length_c 8.8898
_cell_volume 305.248
_citation_journal_id_ASTM JALCEU
_cod_data_source_file Stus_JALCEU_2001_1315.cif
_cod_data_source_block Na1O8P1W2
_cod_original_cell_volume 305.2481
_cod_original_formula_sum 'Na1 O8 P1 W2'
_cod_database_code 1526703

loop_
_symmetry_equiv_pos_as_xyz
x,y,z
-x,y+1/2,-z
-x,-y,-z
x,-y-1/2,z

loop_
_atom_site_label
_atom_site_type_symbol
_atom_site_fract_x
_atom_site_fract_y
_atom_site_fract_z
_atom_site_occupancy
_atom_site_U_iso_or_equiv
P1 P+5 0.2142 0.25 0.6282 1 0.0
W2 W+5 0.64024 0.25 0.91213 1 0.0
O2 O-2 0.8609 0.25 0.0802 1 0.0
O6 O-2 0.5 0 0 1 0.0
W1 W+5 0.06016 0.25 0.24937 1 0.0
O5 O-2 0.4289 0.25 0.7202 1 0.0
Na1 Na+1 0.645 0.25 0.525 1 0.0
O3 O-2 0.2118 0.0018 0.1873 1 0.0
O1 O-2 0.2434 0.25 0.4587 1 0.0
O4 O-2 0.896 -0.01 0.3422 1 0.0
